data_2017570
loop_
_publ_author_name
'Tvedte, Laura M.'
'Smith, Kenneth L.'
'Patterson, Eric V.'
'Baughman, Russell G.'

_publ_section_title
;
 2-Amino-5-(3,4-dimethoxybenzylidene)-1-methylimidazol-4(5<i>H</i>)-one
 <i>N</i>,<i>N</i>-dimethylformamide monosolvate
;
_journal_coeditor_code KU3017
_journal_issue 3
_journal_name_full 'Acta Crystallographica Section C'
_journal_page_first o101
_journal_page_last o103
_journal_paper_doi 10.1107/S0108270110000181
_journal_volume 66
_journal_year 2010
_chemical_formula_iupac 'C13 H15 N3 O3 , C3 H7 N O'
_chemical_formula_moiety 'C13 H15 N3 O3 , C3 H7 N O'
_chemical_formula_sum 'C16 H22 N4 O4'
_chemical_formula_weight 334.38
_chemical_name_systematic
;
2-Amino-5-(3,4-dimethoxybenzylidene)-1-methylimidazol-4(5<i>H</i>)-one
<i>N</i>,<i>N</i>-dimethylformamide monosolvate
;
_space_group_IT_number 14
_symmetry_cell_setting monoclinic
_symmetry_space_group_name_Hall '-P 2ybc'
_symmetry_space_group_name_H-M 'P 1 21/c 1'
_atom_sites_solution_hydrogens geom
_atom_sites_solution_primary direct
_atom_sites_solution_secondary difmap
_audit_creation_method SHELXL97
_cell_angle_alpha 90.00
_cell_angle_beta 111.327(10)
_cell_angle_gamma 90.00
_cell_formula_units_Z 4
_cell_length_a 11.617(3)
_cell_length_b 17.2235(16)
_cell_length_c 9.0620(10)
_cell_measurement_reflns_used 66
_cell_measurement_temperature 293(2)
_cell_measurement_theta_max 12.46
_cell_measurement_theta_min 3.88
_cell_volume 1689.0(5)
_computing_cell_refinement 'XSCANS (Bruker, 1996)'
_computing_data_collection 'XSCANS (Bruker, 1996)'
_computing_data_reduction 'XSCANS (Bruker, 1996)'
_computing_molecular_graphics 'SHELXTL/PC (Sheldrick, 2008)'
_computing_publication_material
;
SHELXTL/PC (Sheldrick, 2008) and SHELXL97 (Sheldrick, 2008)
;
_computing_structure_refinement 'SHELXL97 (Sheldrick, 2008)'
_computing_structure_solution 'SHELXS86 (Sheldrick, 2008)'
_diffrn_ambient_temperature 293(2)
_diffrn_measured_fraction_theta_full 0.985
_diffrn_measured_fraction_theta_max 0.985
_diffrn_measurement_device 'Bruker P4'
_diffrn_measurement_method \q/2\q
_diffrn_radiation_monochromator graphite
_diffrn_radiation_source 'normal-focus sealed tube'
_diffrn_radiation_type MoK\a
_diffrn_radiation_wavelength 0.71073
_diffrn_reflns_av_R_equivalents 0.0547
_diffrn_reflns_av_sigmaI/netI 0.1101
_diffrn_reflns_limit_h_max 13
_diffrn_reflns_limit_h_min -13
_diffrn_reflns_limit_k_max 1
_diffrn_reflns_limit_k_min -20
_diffrn_reflns_limit_l_max 1
_diffrn_reflns_limit_l_min -10
_diffrn_reflns_number 3866
_diffrn_reflns_theta_full 25.25
_diffrn_reflns_theta_max 25.25
_diffrn_reflns_theta_min 1.88
_diffrn_standards_decay_% 2.3
_diffrn_standards_interval_count 100
_diffrn_standards_number 3
_exptl_absorpt_coefficient_mu 0.096
_exptl_absorpt_correction_type none
_exptl_crystal_colour yellow
_exptl_crystal_density_diffrn 1.315
_exptl_crystal_density_method 'not measured'
_exptl_crystal_description parallelpiped
_exptl_crystal_F_000 712
_exptl_crystal_size_max 0.41
_exptl_crystal_size_mid 0.40
_exptl_crystal_size_min 0.23
_refine_diff_density_max 0.153
_refine_diff_density_min -0.151
_refine_ls_extinction_method none
_refine_ls_goodness_of_fit_ref 0.969
_refine_ls_hydrogen_treatment constr
_refine_ls_matrix_type full
_refine_ls_number_parameters 217
_refine_ls_number_reflns 3009
_refine_ls_number_restraints 0
_refine_ls_restrained_S_all 0.969
_refine_ls_R_factor_all 0.1884
_refine_ls_R_factor_gt 0.0572
_refine_ls_shift/su_max 0.000
_refine_ls_shift/su_mean 0.000
_refine_ls_structure_factor_coef Fsqd
_refine_ls_weighting_details 'w = 1/[\s^2^(Fo^2^)+(0.0511P)^2^] where P=(Fo^2^+2Fc^2^)/3'
_refine_ls_weighting_scheme calc
_refine_ls_wR_factor_gt 0.1042
_refine_ls_wR_factor_ref 0.1439
_reflns_number_gt 1192
_reflns_number_total 3009
_reflns_threshold_expression I>2\s(I)
_cod_data_source_file ku3017.cif
_cod_data_source_block I
_cod_original_sg_symbol_H-M 'P 21/c'
_cod_database_code 2017570
_cod_database_fobs_code 2017570

loop_
_symmetry_equiv_pos_as_xyz
'x, y, z'
'-x, y+1/2, -z+1/2'
'-x, -y, -z'
'x, -y-1/2, z-1/2'

loop_
_atom_site_type_symbol
_atom_site_label
_atom_site_fract_x
_atom_site_fract_y
_atom_site_fract_z
_atom_site_U_iso_or_equiv
_atom_site_adp_type
_atom_site_calc_flag
_atom_site_refinement_flags
_atom_site_occupancy
_atom_site_disorder_assembly
_atom_site_disorder_group
O O1 0.3185(2) 0.65076(14) 0.4163(4) 0.0749(9) Uani d . 1 . .
O O2 0.4999(3) 0.71593(15) 0.3680(4) 0.0814(10) Uani d . 1 . .
O O3 0.7639(2) 0.61403(15) 0.1462(3) 0.0669(8) Uani d . 1 . .
N N1 0.8701(3) 0.52132(17) 0.0647(4) 0.0525(8) Uani d . 1 . .
N N2 0.7628(3) 0.41487(16) 0.0841(4) 0.0502(8) Uani d . 1 . .
N N3 0.9282(3) 0.40176(17) -0.0057(4) 0.0617(10) Uani d . 1 . .
H H3A 0.9867 0.4235 -0.0276 0.074 Uiso d R 1 . .
H H3B 0.9170 0.3524 -0.0172 0.074 Uiso d R 1 . .
C C1 0.3856(3) 0.6035(2) 0.3583(5) 0.0534(10) Uani d . 1 . .
C C2 0.4849(4) 0.6383(2) 0.3305(5) 0.0535(11) Uani d . 1 . .
C C3 0.5587(3) 0.5964(2) 0.2720(4) 0.0513(10) Uani d . 1 . .
H H3 0.6235 0.6207 0.2532 0.062 Uiso d R 1 . .
C C4 0.5368(3) 0.5170(2) 0.2401(4) 0.0466(10) Uani d . 1 . .
C C5 0.4389(3) 0.4841(2) 0.2692(5) 0.0576(11) Uani d . 1 . .
H H5 0.4232 0.4314 0.2492 0.069 Uiso d R 1 . .
C C6 0.3637(3) 0.5263(2) 0.3276(5) 0.0604(11) Uani d . 1 . .
H H6 0.2982 0.5022 0.3450 0.072 Uiso d R 1 . .
C C7 0.5868(4) 0.7571(2) 0.3217(6) 0.0904(16) Uani d . 1 . .
H H7A 0.5966 0.8087 0.3649 0.136 Uiso d R 1 . .
H H7B 0.5580 0.7599 0.2082 0.136 Uiso d R 1 . .
H H7C 0.6649 0.7307 0.3607 0.136 Uiso d R 1 . .
C C8 0.2120(4) 0.6194(2) 0.4366(5) 0.0758(13) Uani d . 1 . .
H H8A 0.1752 0.6582 0.4816 0.114 Uiso d R 1 . .
H H8B 0.2353 0.5754 0.5062 0.114 Uiso d R 1 . .
H H8C 0.1535 0.6035 0.3356 0.114 Uiso d R 1 . .
C C9 0.6108(3) 0.4668(2) 0.1802(4) 0.0515(10) Uani d . 1 . .
H H9A 0.5848 0.4153 0.1719 0.062 Uiso d R 1 . .
C C10 0.7068(3) 0.4765(2) 0.1343(4) 0.0449(9) Uani d . 1 . .
C C11 0.7798(3) 0.5455(2) 0.1170(4) 0.0501(10) Uani d . 1 . .
C C12 0.8558(3) 0.4438(2) 0.0451(5) 0.0503(10) Uani d . 1 . .
C C13 0.7284(4) 0.33330(19) 0.0758(5) 0.0645(12) Uani d . 1 . .
H H13A 0.7684 0.3053 0.0162 0.097 Uiso d R 1 . .
H H13B 0.6404 0.3284 0.0247 0.097 Uiso d R 1 . .
H H13C 0.7537 0.3123 0.1809 0.097 Uiso d R 1 . .
O O4 0.9627(3) 0.24068(15) -0.0504(4) 0.0840(10) Uani d . 1 . .
N N4 1.0997(3) 0.1715(2) -0.1212(4) 0.0640(10) Uani d . 1 . .
C C14 1.0425(4) 0.2363(2) -0.1090(5) 0.0696(13) Uani d . 1 . .
H H14 1.0644 0.2817 -0.1476 0.083 Uiso d R 1 . .
C C15 1.0712(4) 0.0990(2) -0.0635(5) 0.0847(14) Uani d . 1 . .
H H15A 1.0012 0.1058 -0.0323 0.127 Uiso d R 1 . .
H H15B 1.1410 0.0823 0.0261 0.127 Uiso d R 1 . .
H H15C 1.0523 0.0607 -0.1457 0.127 Uiso d R 1 . .
C C16 1.1923(4) 0.1722(3) -0.1941(6) 0.0863(15) Uani d . 1 . .
H H16A 1.2049 0.2245 -0.2216 0.129 Uiso d R 1 . .
H H16B 1.1646 0.1408 -0.2881 0.129 Uiso d R 1 . .
H H16C 1.2686 0.1518 -0.1210 0.129 Uiso d R 1 . .

loop_
_atom_site_aniso_label
_atom_site_aniso_U_11
_atom_site_aniso_U_22
_atom_site_aniso_U_33
_atom_site_aniso_U_12
_atom_site_aniso_U_13
_atom_site_aniso_U_23
O1 0.081(2) 0.0536(17) 0.115(3) 0.0027(15) 0.066(2) -0.0051(17)
O2 0.095(2) 0.0437(16) 0.137(3) -0.0081(16) 0.080(2) -0.0138(18)
O3 0.0772(19) 0.0387(15) 0.103(2) -0.0020(13) 0.0547(18) -0.0058(16)
N1 0.0558(19) 0.0398(18) 0.074(2) -0.0017(17) 0.0375(18) -0.0025(19)
N2 0.0526(18) 0.0392(18) 0.069(2) 0.0023(16) 0.0350(18) 0.0008(17)
N3 0.061(2) 0.0441(18) 0.094(3) 0.0015(17) 0.044(2) -0.0011(19)
C1 0.060(3) 0.047(2) 0.068(3) 0.008(2) 0.040(2) 0.000(2)
C2 0.064(3) 0.037(2) 0.072(3) 0.002(2) 0.039(2) -0.001(2)
C3 0.052(2) 0.043(2) 0.063(3) -0.0065(19) 0.026(2) 0.001(2)
C4 0.050(2) 0.042(2) 0.051(3) -0.0005(19) 0.022(2) 0.002(2)
C5 0.061(2) 0.038(2) 0.083(3) -0.004(2) 0.038(2) -0.004(2)
C6 0.058(2) 0.051(2) 0.084(3) -0.003(2) 0.039(2) -0.003(2)
C7 0.104(4) 0.049(3) 0.145(5) -0.013(3) 0.077(4) 0.002(3)
C8 0.080(3) 0.072(3) 0.101(4) 0.006(2) 0.063(3) 0.007(3)
C9 0.056(2) 0.040(2) 0.062(3) 0.0011(19) 0.025(2) -0.004(2)
C10 0.047(2) 0.036(2) 0.055(3) 0.0052(19) 0.024(2) 0.003(2)
C11 0.051(2) 0.044(2) 0.058(3) 0.0023(19) 0.023(2) 0.002(2)
C12 0.047(2) 0.047(2) 0.059(3) 0.007(2) 0.022(2) 0.001(2)
C13 0.071(3) 0.038(2) 0.095(4) 0.000(2) 0.043(3) -0.002(2)
O4 0.084(2) 0.0571(18) 0.140(3) -0.0035(16) 0.076(2) -0.0103(18)
N4 0.062(2) 0.054(2) 0.086(3) 0.0052(19) 0.039(2) -0.001(2)
C14 0.069(3) 0.052(3) 0.095(4) -0.006(2) 0.038(3) 0.002(3)
C15 0.091(3) 0.059(3) 0.113(4) 0.004(3) 0.047(3) 0.002(3)
C16 0.066(3) 0.103(4) 0.104(4) 0.002(3) 0.048(3) -0.012(3)

loop_
_atom_type_symbol
_atom_type_description
_atom_type_scat_dispersion_real
_atom_type_scat_dispersion_imag
_atom_type_scat_source
C C 0.0033 0.0016 'International Tables Vol C Tables 4.2.6.8 and 6.1.1.4'
H H 0.0000 0.0000 'International Tables Vol C Tables 4.2.6.8 and 6.1.1.4'
N N 0.0061 0.0033 'International Tables Vol C Tables 4.2.6.8 and 6.1.1.4'
O O 0.0106 0.0060 'International Tables Vol C Tables 4.2.6.8 and 6.1.1.4'

loop_
_geom_angle_atom_site_label_1
_geom_angle_atom_site_label_2
_geom_angle_atom_site_label_3
_geom_angle_site_symmetry_1
_geom_angle_site_symmetry_3
_geom_angle
_geom_angle_publ_flag
C1 O1 C8 . . 118.1(3) ?
C2 O2 C7 . . 117.0(3) ?
C12 N1 C11 . . 105.9(3) y
C12 N2 C10 . . 108.3(3) y
C12 N2 C13 . . 125.1(3) ?
C10 N2 C13 . . 126.6(3) y
C12 N3 H3A . . 120.0 ?
C12 N3 H3B . . 120.0 ?
H3A N3 H3B . . 120.0 ?
O1 C1 C6 . . 125.0(3) ?
O1 C1 C2 . . 116.1(3) ?
C6 C1 C2 . . 119.0(3) ?
C3 C2 O2 . . 124.7(3) ?
C3 C2 C1 . . 121.1(3) ?
O2 C2 C1 . . 114.2(3) ?
C2 C3 C4 . . 120.3(3) ?
C2 C3 H3 . . 119.8 ?
C4 C3 H3 . . 120.0 ?
C5 C4 C3 . . 117.5(3) ?
C5 C4 C9 . . 117.8(3) ?
C3 C4 C9 . . 124.7(3) ?
C4 C5 C6 . . 122.5(3) ?
C4 C5 H5 . . 118.7 ?
C6 C5 H5 . . 118.8 ?
C1 C6 C5 . . 119.7(4) ?
C1 C6 H6 . . 120.3 ?
C5 C6 H6 . . 120.1 ?
O2 C7 H7A . . 109.5 ?
O2 C7 H7B . . 109.5 ?
H7A C7 H7B . . 109.5 ?
O2 C7 H7C . . 109.5 ?
H7A C7 H7C . . 109.5 ?
H7B C7 H7C . . 109.5 ?
O1 C8 H8A . . 109.5 ?
O1 C8 H8B . . 109.5 ?
H8A C8 H8B . . 109.5 ?
O1 C8 H8C . . 109.5 ?
H8A C8 H8C . . 109.5 ?
H8B C8 H8C . . 109.5 ?
C10 C9 C4 . . 135.6(3) y
C10 C9 H9A . . 112.2 ?
C4 C9 H9A . . 112.2 ?
C9 C10 N2 . . 122.9(3) y
C9 C10 C11 . . 134.4(3) y
N2 C10 C11 . . 102.7(3) y
O3 C11 N1 . . 123.9(3) y
O3 C11 C10 . . 126.8(3) ?
N1 C11 C10 . . 109.3(3) y
N3 C12 N1 . . 121.9(4) ?
N3 C12 N2 . . 124.3(3) ?
N1 C12 N2 . . 113.8(3) y
N2 C13 H13A . . 109.5 ?
N2 C13 H13B . . 109.5 ?
H13A C13 H13B . . 109.5 ?
N2 C13 H13C . . 109.5 ?
H13A C13 H13C . . 109.5 ?
H13B C13 H13C . . 109.5 ?
C14 N4 C15 . . 120.8(3) ?
C14 N4 C16 . . 120.6(4) ?
C15 N4 C16 . . 118.7(3) ?
O4 C14 N4 . . 124.8(4) ?
O4 C14 H14 . . 117.6 ?
N4 C14 H14 . . 117.6 ?
N4 C15 H15A . . 109.5 ?
N4 C15 H15B . . 109.5 ?
H15A C15 H15B . . 109.5 ?
N4 C15 H15C . . 109.5 ?
H15A C15 H15C . . 109.5 ?
H15B C15 H15C . . 109.5 ?
N4 C16 H16A . . 109.5 ?
N4 C16 H16B . . 109.5 ?
H16A C16 H16B . . 109.5 ?
N4 C16 H16C . . 109.5 ?
H16A C16 H16C . . 109.5 ?
H16B C16 H16C . . 109.5 ?

loop_
_geom_bond_atom_site_label_1
_geom_bond_atom_site_label_2
_geom_bond_site_symmetry_2
_geom_bond_distance
_geom_bond_publ_flag
O1 C1 . 1.359(4) ?
O1 C8 . 1.422(4) ?
O2 C2 . 1.375(4) ?
O2 C7 . 1.417(4) ?
O3 C11 . 1.238(4) ?
N1 C12 . 1.348(4) y
N1 C11 . 1.364(4) y
N2 C12 . 1.349(4) y
N2 C10 . 1.404(4) y
N2 C13 . 1.455(4) ?
N3 C12 . 1.314(4) ?
N3 H3A . 0.86 ?
N3 H3B . 0.86 ?
C1 C6 . 1.364(5) ?
C1 C2 . 1.402(5) ?
C2 C3 . 1.366(5) ?
C3 C4 . 1.402(5) ?
C3 H3 . 0.93 ?
C4 C5 . 1.380(5) ?
C4 C9 . 1.456(5) y
C5 C6 . 1.381(5) ?
C5 H5 . 0.93 ?
C6 H6 . 0.93 ?
C7 H7A . 0.96 ?
C7 H7B . 0.96 ?
C7 H7C . 0.96 ?
C8 H8A . 0.96 ?
C8 H8B . 0.96 ?
C8 H8C . 0.96 ?
C9 C10 . 1.336(4) y
C9 H9A . 0.93 ?
C10 C11 . 1.500(5) y
C13 H13A . 0.96 ?
C13 H13B . 0.96 ?
C13 H13C . 0.96 ?
O4 C14 . 1.227(4) ?
N4 C14 . 1.323(5) ?
N4 C15 . 1.438(5) ?
N4 C16 . 1.453(4) ?
C14 H14 . 0.93 ?
C15 H15A . 0.96 ?
C15 H15B . 0.96 ?
C15 H15C . 0.96 ?
C16 H16A . 0.96 ?
C16 H16B . 0.96 ?
C16 H16C . 0.96 ?

loop_
_geom_hbond_atom_site_label_D
_geom_hbond_atom_site_label_H
_geom_hbond_atom_site_label_A
_geom_hbond_site_symmetry_A
_geom_hbond_distance_DH
_geom_hbond_distance_HA
_geom_hbond_distance_DA
_geom_hbond_angle_DHA
C3 H3 O3 . 0.93 2.18 3.009(4) 148
N3 H3A N1 3_765 0.86 2.05 2.906(4) 176
N3 H3B O4 . 0.86 2.05 2.853(4) 156
C15 H15A O4 . 0.96 2.36 2.768(5) 105

loop_
_geom_torsion_atom_site_label_1
_geom_torsion_atom_site_label_2
_geom_torsion_atom_site_label_3
_geom_torsion_atom_site_label_4
_geom_torsion_site_symmetry_1
_geom_torsion_site_symmetry_2
_geom_torsion_site_symmetry_3
_geom_torsion_site_symmetry_4
_geom_torsion
_geom_torsion_publ_flag
C8 O1 C1 C6 . . . . -4.6(6) ?
C8 O1 C1 C2 . . . . 175.9(3) ?
C7 O2 C2 C3 . . . . 9.3(6) ?
C7 O2 C2 C1 . . . . -171.2(4) ?
O1 C1 C2 C3 . . . . -179.9(4) ?
C6 C1 C2 C3 . . . . 0.6(6) ?
O1 C1 C2 O2 . . . . 0.5(5) ?
C6 C1 C2 O2 . . . . -179.0(4) ?
O2 C2 C3 C4 . . . . 178.9(4) ?
C1 C2 C3 C4 . . . . -0.6(6) ?
C2 C3 C4 C5 . . . . 0.3(6) ?
C2 C3 C4 C9 . . . . -179.0(4) ?
C3 C4 C5 C6 . . . . 0.0(6) ?
C9 C4 C5 C6 . . . . 179.3(4) ?
O1 C1 C6 C5 . . . . -179.7(4) ?
C2 C1 C6 C5 . . . . -0.3(6) ?
C4 C5 C6 C1 . . . . 0.0(6) ?
C5 C4 C9 C10 . . . . 177.4(4) ?
C3 C4 C9 C10 . . . . -3.3(7) ?
C4 C9 C10 N2 . . . . 178.3(4) ?
C4 C9 C10 C11 . . . . -3.1(7) ?
C12 N2 C10 C9 . . . . 179.6(3) ?
C13 N2 C10 C9 . . . . -0.8(6) ?
C12 N2 C10 C11 . . . . 0.6(4) ?
C13 N2 C10 C11 . . . . -179.8(4) ?
C12 N1 C11 O3 . . . . -179.2(4) ?
C12 N1 C11 C10 . . . . 1.5(4) ?
C9 C10 C11 O3 . . . . 0.6(7) ?
N2 C10 C11 O3 . . . . 179.4(4) ?
C9 C10 C11 N1 . . . . 179.9(4) ?
N2 C10 C11 N1 . . . . -1.3(4) ?
C11 N1 C12 N3 . . . . 179.6(3) ?
C11 N1 C12 N2 . . . . -1.2(4) ?
C10 N2 C12 N3 . . . . 179.5(3) ?
C13 N2 C12 N3 . . . . -0.1(6) ?
C10 N2 C12 N1 . . . . 0.3(4) ?
C13 N2 C12 N1 . . . . -179.3(4) ?
C15 N4 C14 O4 . . . . -0.3(7) ?
C16 N4 C14 O4 . . . . 179.4(4) ?

loop_
_cod_related_entry_id
_cod_related_entry_database
_cod_related_entry_code
1 ChemSpider 30654225
